data_7025459
loop_
_publ_author_name
'Chu, Qinghui'
'Medvetz, Doug A.'
'Panzner, Matthew J.'
'Pang, Yi'

_publ_section_title
;
 A fluorescent bis(benzoxazole) ligand: toward binuclear Zn(II)-Zn(II)
 assembly.
;
_journal_issue 22
_journal_name_full 'Dalton transactions (Cambridge, England : 2003)'
_journal_page_first 5254
_journal_page_last 5259
_journal_paper_doi 10.1039/c000989j
_journal_volume 39
_journal_year 2010
_chemical_formula_moiety 'C84 H52 N8 O12 Zn2, C3 H6 O'
_chemical_formula_sum 'C87 H58 N8 O13 Zn2'
_chemical_formula_weight 1554.15
_chemical_name_systematic
;
?
;
_space_group_IT_number 15
_symmetry_cell_setting monoclinic
_symmetry_space_group_name_Hall '-C 2yc'
_symmetry_space_group_name_H-M 'C 1 2/c 1'
_atom_sites_solution_hydrogens geom
_atom_sites_solution_primary direct
_atom_sites_solution_secondary difmap
_audit_creation_method SHELXL-97
_cell_angle_alpha 90.00
_cell_angle_beta 90.896(4)
_cell_angle_gamma 90.00
_cell_formula_units_Z 8
_cell_length_a 35.694(8)
_cell_length_b 16.321(3)
_cell_length_c 23.781(5)
_cell_measurement_reflns_used 6719
_cell_measurement_temperature 100(2)
_cell_measurement_theta_max 25.05
_cell_measurement_theta_min 2.19
_cell_volume 13852(5)
_computing_cell_refinement 'Bruker SMART'
_computing_data_collection 'Bruker SMART'
_computing_data_reduction 'Bruker SAINT'
_computing_molecular_graphics 'Bruker SHELXTL'
_computing_publication_material 'Bruker SHELXTL'
_computing_structure_refinement 'SHELXL-97 (Sheldrick, 2008)'
_computing_structure_solution 'SHELXS-97 (Sheldrick, 2008)'
_diffrn_ambient_temperature 100(2)
_diffrn_measured_fraction_theta_full 1.000
_diffrn_measured_fraction_theta_max 1.000
_diffrn_measurement_device_type 'CCD area detector'
_diffrn_measurement_method 'phi and omega scans'
_diffrn_radiation_monochromator graphite
_diffrn_radiation_source 'fine-focus sealed tube'
_diffrn_radiation_type MoK\a
_diffrn_radiation_wavelength 0.71073
_diffrn_reflns_av_R_equivalents 0.0601
_diffrn_reflns_av_sigmaI/netI 0.0589
_diffrn_reflns_limit_h_max 44
_diffrn_reflns_limit_h_min -43
_diffrn_reflns_limit_k_max 20
_diffrn_reflns_limit_k_min -20
_diffrn_reflns_limit_l_max 29
_diffrn_reflns_limit_l_min -29
_diffrn_reflns_number 54446
_diffrn_reflns_theta_full 26.30
_diffrn_reflns_theta_max 26.30
_diffrn_reflns_theta_min 1.14
_exptl_absorpt_coefficient_mu 0.770
_exptl_absorpt_correction_T_max 0.9552
_exptl_absorpt_correction_T_min 0.8132
_exptl_absorpt_correction_type multi-scan
_exptl_absorpt_process_details SADABS
_exptl_crystal_colour yellow
_exptl_crystal_density_diffrn 1.490
_exptl_crystal_density_meas ?
_exptl_crystal_density_method 'not measured'
_exptl_crystal_description plate
_exptl_crystal_F_000 6400
_exptl_crystal_size_max 0.28
_exptl_crystal_size_mid 0.13
_exptl_crystal_size_min 0.06
_refine_diff_density_max 1.614
_refine_diff_density_min -0.710
_refine_diff_density_rms 0.118
_refine_ls_extinction_method none
_refine_ls_goodness_of_fit_ref 1.037
_refine_ls_hydrogen_treatment constr
_refine_ls_matrix_type full
_refine_ls_number_parameters 997
_refine_ls_number_reflns 14076
_refine_ls_number_restraints 0
_refine_ls_restrained_S_all 1.037
_refine_ls_R_factor_all 0.0816
_refine_ls_R_factor_gt 0.0479
_refine_ls_shift/su_max 0.001
_refine_ls_shift/su_mean 0.000
_refine_ls_structure_factor_coef Fsqd
_refine_ls_weighting_details 'calc w=1/[\s^2^(Fo^2^)+(0.0747P)^2^+0.0000P] where P=(Fo^2^+2Fc^2^)/3'
_refine_ls_weighting_scheme calc
_refine_ls_wR_factor_gt 0.1216
_refine_ls_wR_factor_ref 0.1351
_reflns_number_gt 9781
_reflns_number_total 14076
_reflns_threshold_expression >2sigma(I)
_cod_data_source_file c000989j.txt
_cod_data_source_block dm
_cod_depositor_comments
;
The following automatic conversions were performed:

'_symmetry_cell_setting' value 'Monoclinic' changed to 'monoclinic'
according to /home/saulius/struct/CIF-dictionaries/cif_core.dic
dictionary named 'cif_core.dic' version 2.4.2 from 2011-04-26.

Automatic conversion script
Id: cif_fix_values 1891 2012-01-12 08:04:46Z andrius 

The following automatic conversions were performed:

'_exptl_crystal_density_meas' value 'not measured' was changed to '?'
- the value is perceived as not measured.

Automatic conversion script
Id: cif_fix_values 3008 2015-01-20 13:52:24Z robertas 
;
_cod_original_cell_volume 13853(5)
_cod_original_sg_symbol_Hall -C2yc
_cod_original_sg_symbol_H-M C2/c
_cod_database_code 7025459

loop_
_symmetry_equiv_pos_as_xyz
'x, y, z'
'-x, y, -z+1/2'
'x+1/2, y+1/2, z'
'-x+1/2, y+1/2, -z+1/2'
'-x, -y, -z'
'x, -y, z-1/2'
'-x+1/2, -y+1/2, -z'
'x+1/2, -y+1/2, z-1/2'

loop_
_atom_site_label
_atom_site_type_symbol
_atom_site_fract_x
_atom_site_fract_y
_atom_site_fract_z
_atom_site_U_iso_or_equiv
_atom_site_adp_type
_atom_site_occupancy
_atom_site_symmetry_multiplicity
_atom_site_calc_flag
_atom_site_refinement_flags
Zn1 Zn 0.170876(10) 0.88342(2) 0.431912(14) 0.02176(10) Uani 1 1 d .
Zn2 Zn 0.080607(10) 0.87430(2) 0.432701(14) 0.02135(10) Uani 1 1 d .
O1 O 0.12422(6) 0.87712(13) 0.37373(8) 0.0237(5) Uani 1 1 d .
O2 O 0.12612(6) 0.85593(13) 0.48097(8) 0.0221(5) Uani 1 1 d .
O3 O 0.21124(6) 0.89501(12) 0.48932(8) 0.0220(5) Uani 1 1 d .
O4 O 0.04601(6) 0.86716(13) 0.49683(8) 0.0236(5) Uani 1 1 d .
O5 O 0.02079(6) 0.75723(13) 0.56803(9) 0.0263(5) Uani 1 1 d .
O6 O 0.12050(7) 0.65953(16) 0.58943(11) 0.0449(7) Uani 1 1 d .
O7 O 0.19366(6) 0.63949(13) 0.48688(9) 0.0278(5) Uani 1 1 d .
O8 O 0.24107(7) 1.00519(15) 0.64318(10) 0.0381(6) Uani 1 1 d .
O9 O 0.21128(6) 0.95868(13) 0.27370(8) 0.0241(5) Uani 1 1 d .
O10 O 0.13946(6) 1.09397(13) 0.53607(9) 0.0268(5) Uani 1 1 d .
O11 O 0.04071(6) 0.72694(12) 0.29926(8) 0.0225(5) Uani 1 1 d .
O12 O 0.05194(6) 1.11855(13) 0.46005(9) 0.0261(5) Uani 1 1 d .
O13 O 0.89796(9) 0.5551(2) 0.29236(13) 0.0646(9) Uani 1 1 d .
N1 N 0.18709(7) 0.75274(16) 0.43377(11) 0.0233(6) Uani 1 1 d .
N2 N 0.19770(7) 0.93228(15) 0.36348(10) 0.0221(6) Uani 1 1 d .
N3 N 0.05662(7) 0.79033(15) 0.37963(10) 0.0213(6) Uani 1 1 d .
N4 N 0.06201(7) 0.99366(16) 0.42422(10) 0.0228(6) Uani 1 1 d .
N5 N 0.15005(7) 1.01136(16) 0.46279(11) 0.0239(6) Uani 1 1 d .
N6 N 0.03673(7) 0.78228(16) 0.65828(11) 0.0262(6) Uani 1 1 d .
N7 N 0.10029(6) 0.70730(13) 0.50575(9) 0.0133(5) Uani 1 1 d .
N8 N 0.22799(7) 1.02833(14) 0.55174(10) 0.0180(5) Uani 1 1 d .
C1 C 0.21503(8) 0.85066(19) 0.53411(13) 0.0221(7) Uani 1 1 d .
C2 C 0.05396(8) 1.03583(19) 0.46952(13) 0.0239(7) Uani 1 1 d .
C3 C 0.15665(8) 0.87627(19) 0.28727(12) 0.0225(7) Uani 1 1 d .
C4 C 0.11471(8) 0.72367(19) 0.55815(13) 0.0241(7) Uani 1 1 d .
C5 C 0.14160(8) 0.9633(2) 0.61384(13) 0.0232(7) Uani 1 1 d .
H5 H 0.1469 1.0171 0.6269 0.028 Uiso 1 1 calc R
C6 C 0.14262(8) 1.01565(19) 0.51577(13) 0.0224(7) Uani 1 1 d .
C7 C 0.03539(8) 0.89867(18) 0.59260(13) 0.0215(7) Uani 1 1 d .
C8 C 0.19645(8) 0.72311(19) 0.48327(13) 0.0238(7) Uani 1 1 d .
C9 C 0.01882(8) 0.68404(19) 0.59702(13) 0.0237(7) Uani 1 1 d .
C10 C 0.18771(8) 0.92251(19) 0.31110(13) 0.0222(7) Uani 1 1 d .
C11 C 0.10123(9) 0.77840(19) 0.23993(13) 0.0255(7) Uani 1 1 d .
H11 H 0.0823 0.7441 0.2241 0.031 Uiso 1 1 calc R
C12 C 0.03658(8) 1.03948(19) 0.62440(13) 0.0245(7) Uani 1 1 d .
C13 C 0.12894(8) 0.82332(19) 0.63251(13) 0.0225(7) Uani 1 1 d .
H13 H 0.1261 0.7798 0.6587 0.027 Uiso 1 1 calc R
C14 C 0.12829(8) 0.87104(19) 0.53564(12) 0.0199(6) Uani 1 1 d .
C15 C 0.09724(9) 0.6238(2) 0.50419(14) 0.0272(7) Uani 1 1 d .
C16 C -0.01818(9) 0.66247(18) 0.33063(13) 0.0235(7) Uani 1 1 d .
H16 H -0.0245 0.6377 0.2956 0.028 Uiso 1 1 calc R
C17 C 0.04695(8) 1.00721(18) 0.52586(13) 0.0207(6) Uani 1 1 d .
C18 C 0.15787(9) 1.1263(2) 0.39131(14) 0.0309(8) Uani 1 1 d .
H18 H 0.1624 1.0929 0.3594 0.037 Uiso 1 1 calc R
C19 C 0.15180(8) 1.09214(19) 0.44419(14) 0.0237(7) Uani 1 1 d .
C20 C 0.12330(8) 0.80755(18) 0.57542(12) 0.0206(6) Uani 1 1 d .
C21 C 0.03254(8) 0.9561(2) 0.63471(13) 0.0249(7) Uani 1 1 d .
H21 H 0.0277 0.9382 0.6719 0.030 Uiso 1 1 calc R
C22 C 0.23898(8) 0.99398(18) 0.30710(13) 0.0230(7) Uani 1 1 d .
C23 C 0.14553(9) 1.1428(2) 0.48956(14) 0.0286(7) Uani 1 1 d .
C24 C 0.22619(8) 0.88599(19) 0.58625(13) 0.0236(7) Uani 1 1 d .
C25 C 0.17860(8) 0.6831(2) 0.40093(14) 0.0263(7) Uani 1 1 d .
C26 C 0.21281(9) 0.7180(2) 0.58369(13) 0.0267(7) Uani 1 1 d .
H26 H 0.2085 0.6606 0.5824 0.032 Uiso 1 1 calc R
C27 C 0.06576(8) 0.77658(18) 0.32707(12) 0.0217(7) Uani 1 1 d .
C28 C 0.20833(8) 0.76430(19) 0.53444(13) 0.0223(7) Uani 1 1 d .
C29 C 0.25536(9) 1.00442(19) 0.40526(14) 0.0263(7) Uani 1 1 d .
H29 H 0.2505 0.9941 0.4438 0.032 Uiso 1 1 calc R
C30 C 0.04299(8) 0.92184(19) 0.53576(13) 0.0204(6) Uani 1 1 d .
C31 C 0.13851(8) 0.90023(19) 0.65222(13) 0.0229(7) Uani 1 1 d .
C32 C 0.02319(8) 0.74687(18) 0.38800(12) 0.0214(7) Uani 1 1 d .
C33 C 0.05828(9) 1.1272(2) 0.40324(14) 0.0275(7) Uani 1 1 d .
C34 C 0.13131(9) 0.8007(2) 0.20697(13) 0.0270(7) Uani 1 1 d .
C35 C 0.06904(9) 1.0417(2) 0.32297(14) 0.0338(8) Uani 1 1 d .
H35 H 0.0732 0.9894 0.3067 0.041 Uiso 1 1 calc R
C36 C 0.23526(9) 1.1026(2) 0.57721(14) 0.0276(7) Uani 1 1 d .
C37 C 0.15840(9) 0.8504(2) 0.23125(13) 0.0262(7) Uani 1 1 d .
H37 H 0.1789 0.8675 0.2092 0.031 Uiso 1 1 calc R
C38 C 0.23174(8) 0.9734(2) 0.59290(14) 0.0276(7) Uani 1 1 d .
C39 C 0.04376(8) 1.06372(19) 0.57000(13) 0.0242(7) Uani 1 1 d .
H39 H 0.0466 1.1204 0.5622 0.029 Uiso 1 1 calc R
C40 C 0.18262(9) 0.6147(2) 0.43426(14) 0.0273(7) Uani 1 1 d .
C41 C 0.23022(9) 0.8375(2) 0.63437(13) 0.0268(7) Uani 1 1 d .
H41 H 0.2380 0.8627 0.6686 0.032 Uiso 1 1 calc R
C42 C 0.23123(8) 0.97840(18) 0.36213(13) 0.0212(7) Uani 1 1 d .
C43 C 0.12597(8) 0.85407(19) 0.32149(13) 0.0226(7) Uani 1 1 d .
C44 C 0.13701(8) 0.94938(19) 0.55600(12) 0.0213(7) Uani 1 1 d .
C45 C 0.06433(8) 1.0512(2) 0.38053(13) 0.0257(7) Uani 1 1 d .
C46 C 0.00087(8) 0.73878(19) 0.43496(13) 0.0242(7) Uani 1 1 d .
H46 H 0.0072 0.7640 0.4698 0.029 Uiso 1 1 calc R
C47 C 0.28684(9) 1.0462(2) 0.38809(14) 0.0314(8) Uani 1 1 d .
H47 H 0.3042 1.0652 0.4158 0.038 Uiso 1 1 calc R
C48 C -0.04061(9) 0.65440(19) 0.37718(13) 0.0261(7) Uani 1 1 d .
H48 H -0.0629 0.6227 0.3745 0.031 Uiso 1 1 calc R
C49 C 0.01380(8) 0.70855(18) 0.33817(12) 0.0220(7) Uani 1 1 d .
C50 C 0.03168(8) 0.81264(19) 0.60858(13) 0.0229(7) Uani 1 1 d .
C51 C 0.02839(9) 0.6992(2) 0.65228(14) 0.0283(7) Uani 1 1 d .
C52 C 0.09775(8) 0.80454(19) 0.29543(12) 0.0220(7) Uani 1 1 d .
C53 C 0.24344(9) 1.0887(2) 0.63370(13) 0.0263(7) Uani 1 1 d .
C54 C 0.16971(9) 0.6751(2) 0.34380(15) 0.0327(8) Uani 1 1 d .
H54 H 0.1673 0.7213 0.3197 0.039 Uiso 1 1 calc R
C55 C 0.06217(10) 1.1891(2) 0.31433(16) 0.0403(9) Uani 1 1 d .
H55 H 0.0615 1.2360 0.2907 0.048 Uiso 1 1 calc R
C56 C 0.17750(9) 0.5356(2) 0.41550(16) 0.0363(9) Uani 1 1 d .
H56 H 0.1802 0.4896 0.4397 0.044 Uiso 1 1 calc R
C57 C 0.27035(9) 1.0359(2) 0.28874(14) 0.0291(7) Uani 1 1 d .
H57 H 0.2751 1.0459 0.2502 0.035 Uiso 1 1 calc R
C58 C 0.16828(10) 0.5276(2) 0.35948(17) 0.0402(9) Uani 1 1 d .
H58 H 0.1643 0.4744 0.3443 0.048 Uiso 1 1 calc R
C59 C 0.05787(9) 1.1991(2) 0.37205(15) 0.0354(8) Uani 1 1 d .
H59 H 0.0549 1.2514 0.3889 0.042 Uiso 1 1 calc R
C60 C 0.14473(10) 1.2269(2) 0.48675(16) 0.0384(9) Uani 1 1 d .
H60 H 0.1404 1.2601 0.5188 0.046 Uiso 1 1 calc R
C61 C 0.00851(10) 0.6083(2) 0.57615(15) 0.0321(8) Uani 1 1 d .
H61 H 0.0020 0.6001 0.5377 0.039 Uiso 1 1 calc R
C62 C 0.10970(9) 0.5930(2) 0.55509(14) 0.0273(7) Uani 1 1 d .
C63 C 0.22331(9) 0.7541(2) 0.63406(13) 0.0276(7) Uani 1 1 d .
C64 C 0.11110(10) 0.5099(2) 0.56533(17) 0.0396(9) Uani 1 1 d .
H64 H 0.1198 0.4881 0.6002 0.047 Uiso 1 1 calc R
C65 C 0.06738(9) 1.1123(2) 0.29049(15) 0.0373(9) Uani 1 1 d .
H65 H 0.0699 1.1079 0.2509 0.045 Uiso 1 1 calc R
C66 C 0.15063(10) 1.2599(2) 0.43387(17) 0.0414(9) Uani 1 1 d .
H66 H 0.1502 1.3178 0.4293 0.050 Uiso 1 1 calc R
C67 C 0.15708(10) 1.2105(2) 0.38731(15) 0.0360(9) Uani 1 1 d .
H67 H 0.1610 1.2355 0.3518 0.043 Uiso 1 1 calc R
C68 C 0.00826(10) 0.5458(2) 0.61469(16) 0.0381(9) Uani 1 1 d .
H68 H 0.0014 0.4922 0.6028 0.046 Uiso 1 1 calc R
C69 C 0.08474(10) 0.5749(2) 0.46055(16) 0.0354(8) Uani 1 1 d .
H69 H 0.0760 0.5971 0.4258 0.043 Uiso 1 1 calc R
C70 C 0.25166(10) 1.2294(2) 0.64831(18) 0.0459(10) Uani 1 1 d .
H70 H 0.2573 1.2744 0.6723 0.055 Uiso 1 1 calc R
C71 C -0.03100(9) 0.6922(2) 0.42820(13) 0.0280(7) Uani 1 1 d .
H71 H -0.0471 0.6855 0.4593 0.034 Uiso 1 1 calc R
C72 C 0.02795(11) 0.6356(2) 0.69066(16) 0.0434(10) Uani 1 1 d .
H72 H 0.0343 0.6441 0.7292 0.052 Uiso 1 1 calc R
C73 C 0.16457(10) 0.5954(2) 0.32423(16) 0.0387(9) Uani 1 1 d .
H73 H 0.1583 0.5870 0.2857 0.046 Uiso 1 1 calc R
C74 C 0.13422(10) 0.7718(2) 0.14678(13) 0.0363(9) Uani 1 1 d .
H74A H 0.1278 0.7134 0.1446 0.055 Uiso 1 1 calc R
H74B H 0.1599 0.7799 0.1338 0.055 Uiso 1 1 calc R
H74C H 0.1169 0.8032 0.1229 0.055 Uiso 1 1 calc R
C75 C 0.29409(9) 1.0616(2) 0.33164(15) 0.0330(8) Uani 1 1 d .
H75 H 0.3162 1.0908 0.3223 0.040 Uiso 1 1 calc R
C76 C 0.08574(10) 0.4919(2) 0.47042(17) 0.0408(9) Uani 1 1 d .
H76 H 0.0772 0.4553 0.4419 0.049 Uiso 1 1 calc R
C77 C 0.25235(10) 1.1517(2) 0.66988(16) 0.0393(9) Uani 1 1 d .
H77 H 0.2587 1.1418 0.7082 0.047 Uiso 1 1 calc R
C78 C 0.23441(10) 1.1808(2) 0.55534(17) 0.0414(9) Uani 1 1 d .
H78 H 0.2283 1.1909 0.5169 0.050 Uiso 1 1 calc R
C80 C 0.09895(10) 0.4603(2) 0.52123(18) 0.0420(10) Uani 1 1 d .
H80 H 0.0997 0.4026 0.5260 0.050 Uiso 1 1 calc R
C81 C 0.01786(11) 0.5594(2) 0.67065(17) 0.0448(10) Uani 1 1 d .
H81 H 0.0175 0.5146 0.6961 0.054 Uiso 1 1 calc R
C82 C 0.24291(11) 1.2440(2) 0.59235(19) 0.0477(10) Uani 1 1 d .
H82 H 0.2427 1.2988 0.5789 0.057 Uiso 1 1 calc R
C83 C 0.03285(10) 1.1008(2) 0.67189(14) 0.0350(8) Uani 1 1 d .
H83A H 0.0066 1.1041 0.6830 0.052 Uiso 1 1 calc R
H83B H 0.0413 1.1548 0.6592 0.052 Uiso 1 1 calc R
H83C H 0.0483 1.0832 0.7041 0.052 Uiso 1 1 calc R
C84 C 0.14828(10) 0.9143(2) 0.71356(13) 0.0326(8) Uani 1 1 d .
H84A H 0.1407 0.8665 0.7356 0.049 Uiso 1 1 calc R
H84B H 0.1351 0.9630 0.7270 0.049 Uiso 1 1 calc R
H84C H 0.1754 0.9225 0.7178 0.049 Uiso 1 1 calc R
C85 C 0.22662(11) 0.7054(2) 0.68792(14) 0.0419(9) Uani 1 1 d .
H85A H 0.2152 0.6513 0.6824 0.063 Uiso 1 1 calc R
H85B H 0.2136 0.7344 0.7180 0.063 Uiso 1 1 calc R
H85C H 0.2531 0.6989 0.6983 0.063 Uiso 1 1 calc R
C86 C 0.89887(12) 0.5008(3) 0.2623(2) 0.0503(11) Uani 1 1 d .
C87 C 0.92339(13) 0.5043(3) 0.20870(19) 0.0631(13) Uani 1 1 d .
H87A H 0.9072 0.5003 0.1751 0.095 Uiso 1 1 calc R
H87B H 0.9412 0.4587 0.2093 0.095 Uiso 1 1 calc R
H87C H 0.9371 0.5563 0.2080 0.095 Uiso 1 1 calc R
C88 C 0.87690(14) 0.4226(3) 0.2709(2) 0.0668(14) Uani 1 1 d .
H88A H 0.8857 0.3954 0.3053 0.100 Uiso 1 1 calc R
H88B H 0.8805 0.3861 0.2387 0.100 Uiso 1 1 calc R
H88C H 0.8502 0.4356 0.2741 0.100 Uiso 1 1 calc R

loop_
_atom_site_aniso_label
_atom_site_aniso_U_11
_atom_site_aniso_U_22
_atom_site_aniso_U_33
_atom_site_aniso_U_23
_atom_site_aniso_U_13
_atom_site_aniso_U_12
Zn1 0.01714(19) 0.0319(2) 0.01617(19) 0.00073(15) -0.00135(14) -0.00210(15)
Zn2 0.01787(19) 0.0288(2) 0.01733(19) -0.00123(15) -0.00112(14) -0.00182(15)
O1 0.0198(11) 0.0357(13) 0.0154(11) -0.0027(9) -0.0019(9) -0.0027(9)
O2 0.0179(11) 0.0320(12) 0.0163(11) 0.0004(9) -0.0011(8) -0.0018(9)
O3 0.0194(11) 0.0272(12) 0.0193(11) 0.0033(9) -0.0039(9) -0.0023(9)
O4 0.0219(11) 0.0289(12) 0.0202(11) -0.0026(9) 0.0047(9) -0.0024(9)
O5 0.0290(12) 0.0275(12) 0.0224(12) 0.0003(9) 0.0026(9) -0.0020(10)
O6 0.0419(16) 0.0484(17) 0.0443(16) 0.0000(13) -0.0019(13) -0.0042(13)
O7 0.0253(12) 0.0272(12) 0.0308(13) -0.0024(10) 0.0019(10) -0.0002(9)
O8 0.0394(15) 0.0435(15) 0.0314(14) -0.0034(11) -0.0012(11) -0.0032(12)
O9 0.0205(11) 0.0312(12) 0.0207(11) 0.0055(9) -0.0008(9) -0.0021(9)
O10 0.0275(12) 0.0272(12) 0.0258(12) 0.0029(10) 0.0002(10) 0.0004(10)
O11 0.0216(11) 0.0268(12) 0.0192(11) -0.0033(9) -0.0028(9) -0.0033(9)
O12 0.0223(12) 0.0253(12) 0.0308(13) 0.0055(10) 0.0012(9) 0.0029(9)
O13 0.060(2) 0.085(3) 0.0473(19) 0.0051(18) -0.0195(16) 0.0098(18)
N1 0.0196(13) 0.0275(15) 0.0229(14) -0.0057(11) -0.0014(11) 0.0007(11)
N2 0.0181(13) 0.0273(14) 0.0209(14) -0.0027(11) -0.0008(11) -0.0025(11)
N3 0.0168(13) 0.0273(14) 0.0198(14) 0.0006(11) -0.0001(10) -0.0013(11)
N4 0.0166(13) 0.0296(15) 0.0221(14) 0.0044(11) -0.0025(11) -0.0005(11)
N5 0.0178(13) 0.0326(15) 0.0211(14) 0.0030(11) -0.0023(11) -0.0002(11)
N6 0.0295(15) 0.0261(15) 0.0230(15) 0.0036(11) -0.0052(12) -0.0028(12)
N7 0.0159(12) 0.0126(12) 0.0114(12) -0.0035(9) -0.0022(9) -0.0010(9)
N8 0.0187(13) 0.0198(13) 0.0154(13) -0.0027(10) -0.0049(10) -0.0037(10)
C1 0.0141(15) 0.0292(17) 0.0230(17) 0.0012(13) -0.0012(12) 0.0023(12)
C2 0.0151(15) 0.0279(18) 0.0286(18) 0.0005(14) -0.0038(13) -0.0015(13)
C3 0.0185(16) 0.0310(18) 0.0179(16) 0.0010(13) -0.0020(12) -0.0006(13)
C4 0.0162(16) 0.0285(18) 0.0278(18) 0.0045(14) 0.0039(13) -0.0012(13)
C5 0.0150(15) 0.0296(17) 0.0250(17) -0.0047(14) -0.0015(13) 0.0008(13)
C6 0.0148(15) 0.0265(17) 0.0259(18) -0.0030(13) -0.0024(13) 0.0008(12)
C7 0.0134(15) 0.0259(17) 0.0251(17) 0.0006(13) -0.0019(12) 0.0010(12)
C8 0.0186(16) 0.0238(17) 0.0291(18) -0.0009(13) 0.0045(13) -0.0011(13)
C9 0.0192(16) 0.0259(17) 0.0260(17) 0.0030(13) 0.0028(13) 0.0008(13)
C10 0.0174(16) 0.0262(17) 0.0229(17) 0.0039(13) 0.0015(13) 0.0026(13)
C11 0.0233(17) 0.0308(18) 0.0223(17) -0.0011(14) -0.0054(13) 0.0000(14)
C12 0.0193(16) 0.0271(17) 0.0270(18) -0.0039(14) -0.0050(13) 0.0021(13)
C13 0.0177(16) 0.0289(17) 0.0209(16) 0.0041(13) 0.0014(12) 0.0001(13)
C14 0.0124(14) 0.0304(17) 0.0170(15) 0.0001(13) -0.0006(12) 0.0038(12)
C15 0.0181(16) 0.0326(19) 0.0309(18) -0.0030(15) 0.0029(14) -0.0015(14)
C16 0.0252(17) 0.0205(16) 0.0248(17) 0.0001(13) -0.0047(13) -0.0020(13)
C17 0.0135(15) 0.0238(16) 0.0246(17) 0.0005(13) -0.0033(12) -0.0001(12)
C18 0.0223(17) 0.041(2) 0.0293(18) 0.0078(15) -0.0003(14) -0.0015(15)
C19 0.0138(15) 0.0265(17) 0.0308(18) 0.0051(14) -0.0029(13) 0.0014(12)
C20 0.0141(15) 0.0266(17) 0.0211(16) -0.0017(13) -0.0006(12) 0.0001(12)
C21 0.0178(16) 0.0345(19) 0.0224(17) 0.0025(14) -0.0029(13) 0.0018(13)
C22 0.0193(16) 0.0242(17) 0.0256(17) 0.0022(13) -0.0003(13) 0.0010(13)
C23 0.0205(17) 0.0311(19) 0.0340(19) 0.0071(15) -0.0046(14) -0.0008(14)
C24 0.0163(15) 0.0305(18) 0.0238(17) 0.0016(13) -0.0023(13) 0.0034(13)
C25 0.0138(15) 0.0319(19) 0.0332(19) -0.0057(15) 0.0005(13) 0.0022(13)
C26 0.0233(17) 0.0266(18) 0.0302(18) 0.0021(14) 0.0011(14) 0.0049(14)
C27 0.0206(16) 0.0241(17) 0.0201(16) -0.0003(13) -0.0033(13) 0.0007(13)
C28 0.0137(15) 0.0295(18) 0.0237(17) 0.0000(13) -0.0015(12) 0.0042(12)
C29 0.0277(18) 0.0255(17) 0.0256(18) -0.0010(14) -0.0001(14) -0.0041(14)
C30 0.0113(14) 0.0270(17) 0.0230(16) -0.0021(13) -0.0021(12) -0.0006(12)
C31 0.0156(15) 0.0331(18) 0.0201(16) 0.0004(13) 0.0000(12) 0.0023(13)
C32 0.0211(16) 0.0213(16) 0.0218(16) 0.0019(13) -0.0028(13) -0.0011(13)
C33 0.0171(16) 0.0342(19) 0.0311(19) 0.0102(15) -0.0002(14) 0.0027(14)
C34 0.0268(18) 0.0339(19) 0.0203(17) -0.0004(14) -0.0008(13) 0.0001(14)
C35 0.0218(17) 0.046(2) 0.033(2) 0.0070(17) -0.0024(15) 0.0005(15)
C36 0.0224(17) 0.0338(19) 0.0267(18) -0.0009(14) -0.0003(14) -0.0049(14)
C37 0.0210(17) 0.0372(19) 0.0205(17) 0.0047(14) 0.0011(13) 0.0006(14)
C38 0.0162(16) 0.0358(19) 0.0307(19) -0.0106(15) -0.0064(14) 0.0001(14)
C39 0.0178(16) 0.0241(17) 0.0306(18) 0.0002(14) -0.0050(13) -0.0005(13)
C40 0.0145(15) 0.0322(19) 0.0352(19) -0.0084(15) 0.0018(14) 0.0012(13)
C41 0.0218(17) 0.038(2) 0.0207(17) -0.0004(14) -0.0026(13) 0.0054(14)
C42 0.0181(16) 0.0218(16) 0.0239(17) 0.0013(13) 0.0028(13) 0.0021(12)
C43 0.0194(16) 0.0302(17) 0.0182(16) 0.0022(13) -0.0037(12) 0.0030(13)
C44 0.0171(15) 0.0277(17) 0.0192(16) 0.0002(13) -0.0011(12) 0.0018(13)
C45 0.0137(15) 0.039(2) 0.0245(17) 0.0079(14) -0.0012(13) -0.0008(13)
C46 0.0242(17) 0.0291(17) 0.0193(16) 0.0008(13) 0.0004(13) -0.0003(13)
C47 0.0287(18) 0.0355(19) 0.0300(19) -0.0052(15) -0.0061(15) -0.0068(15)
C48 0.0235(17) 0.0269(17) 0.0279(18) 0.0025(14) -0.0037(14) -0.0050(14)
C49 0.0226(16) 0.0226(16) 0.0208(16) 0.0054(12) 0.0003(13) 0.0013(13)
C50 0.0177(16) 0.0268(17) 0.0243(17) -0.0024(13) 0.0039(13) 0.0008(13)
C51 0.0248(17) 0.0286(18) 0.0312(19) 0.0036(14) -0.0069(14) -0.0006(14)
C52 0.0208(16) 0.0282(17) 0.0169(16) 0.0033(13) -0.0022(12) 0.0014(13)
C53 0.0222(17) 0.0300(18) 0.0269(18) -0.0023(14) 0.0042(14) -0.0038(14)
C54 0.0221(18) 0.042(2) 0.034(2) -0.0096(16) -0.0010(15) 0.0053(15)
C55 0.0264(19) 0.049(2) 0.045(2) 0.0250(19) 0.0056(16) 0.0054(17)
C56 0.0277(19) 0.032(2) 0.049(2) -0.0073(17) 0.0016(16) -0.0008(15)
C57 0.0289(18) 0.0310(18) 0.0275(18) 0.0037(14) 0.0022(14) -0.0034(14)
C58 0.030(2) 0.039(2) 0.052(2) -0.0215(19) -0.0045(18) 0.0010(16)
C59 0.0250(18) 0.037(2) 0.045(2) 0.0148(17) 0.0011(16) 0.0046(15)
C60 0.041(2) 0.034(2) 0.041(2) 0.0021(17) 0.0007(17) -0.0001(16)
C61 0.033(2) 0.0301(19) 0.033(2) -0.0001(15) 0.0029(16) 0.0013(15)
C62 0.0185(16) 0.0288(18) 0.0347(19) -0.0022(15) 0.0005(14) -0.0049(13)
C63 0.0242(17) 0.0345(19) 0.0240(17) 0.0050(14) -0.0019(14) 0.0111(14)
C64 0.036(2) 0.035(2) 0.048(2) 0.0102(18) 0.0025(18) -0.0072(17)
C65 0.0247(18) 0.061(3) 0.0265(19) 0.0136(18) -0.0031(15) 0.0000(17)
C66 0.037(2) 0.033(2) 0.054(3) 0.0128(18) -0.0006(18) -0.0009(17)
C67 0.0309(19) 0.040(2) 0.037(2) 0.0181(17) 0.0012(16) -0.0010(16)
C68 0.037(2) 0.0236(18) 0.054(2) 0.0012(17) -0.0077(18) -0.0030(15)
C69 0.032(2) 0.038(2) 0.036(2) -0.0105(17) 0.0011(16) -0.0061(16)
C70 0.038(2) 0.044(2) 0.056(3) -0.022(2) 0.015(2) -0.0175(18)
C71 0.0262(18) 0.0344(19) 0.0232(17) 0.0055(14) -0.0005(14) -0.0045(14)
C72 0.051(2) 0.044(2) 0.035(2) 0.0114(17) -0.0150(18) -0.0096(19)
C73 0.029(2) 0.048(2) 0.039(2) -0.0187(18) -0.0066(16) 0.0054(17)
C74 0.032(2) 0.056(2) 0.0219(18) -0.0078(16) 0.0030(15) -0.0097(17)
C75 0.0256(18) 0.034(2) 0.040(2) 0.0011(16) 0.0069(15) -0.0077(15)
C76 0.032(2) 0.040(2) 0.050(2) -0.0122(19) 0.0071(18) -0.0087(17)
C77 0.040(2) 0.047(2) 0.031(2) -0.0123(17) 0.0067(17) -0.0115(18)
C78 0.040(2) 0.041(2) 0.043(2) 0.0109(18) -0.0042(18) -0.0045(18)
C80 0.034(2) 0.0243(19) 0.069(3) -0.0028(19) 0.0102(19) -0.0094(16)
C81 0.052(2) 0.032(2) 0.050(3) 0.0143(18) -0.020(2) -0.0055(18)
C82 0.039(2) 0.031(2) 0.073(3) 0.006(2) 0.009(2) -0.0050(17)
C83 0.042(2) 0.034(2) 0.0289(19) -0.0043(15) -0.0038(16) 0.0023(16)
C84 0.034(2) 0.044(2) 0.0196(17) -0.0038(15) 0.0006(14) -0.0037(16)
C85 0.056(3) 0.043(2) 0.027(2) 0.0061(16) 0.0001(17) 0.0175(19)
C86 0.049(3) 0.043(3) 0.058(3) 0.006(2) -0.030(2) 0.002(2)
C87 0.051(3) 0.083(3) 0.055(3) 0.017(3) -0.006(2) 0.003(2)
C88 0.069(3) 0.071(3) 0.060(3) 0.017(3) -0.013(3) -0.006(3)

loop_
_atom_type_symbol
_atom_type_description
_atom_type_scat_dispersion_real
_atom_type_scat_dispersion_imag
_atom_type_scat_source
C C 0.0033 0.0016 'International Tables Vol C Tables 4.2.6.8 and 6.1.1.4'
H H 0.0000 0.0000 'International Tables Vol C Tables 4.2.6.8 and 6.1.1.4'
N N 0.0061 0.0033 'International Tables Vol C Tables 4.2.6.8 and 6.1.1.4'
O O 0.0106 0.0060 'International Tables Vol C Tables 4.2.6.8 and 6.1.1.4'
Zn Zn 0.2839 1.4301 'International Tables Vol C Tables 4.2.6.8 and 6.1.1.4'

loop_
_geom_angle_atom_site_label_1
_geom_angle_atom_site_label_2
_geom_angle_atom_site_label_3
_geom_angle
O3 Zn1 O2 101.22(8)
O3 Zn1 N2 99.53(9)
O2 Zn1 N2 155.89(9)
O3 Zn1 O1 175.32(8)
O2 Zn1 O1 75.66(8)
N2 Zn1 O1 82.82(9)
O3 Zn1 N1 83.74(9)
O2 Zn1 N1 89.06(9)
N2 Zn1 N1 105.33(10)
O1 Zn1 N1 99.59(9)
O3 Zn1 N5 85.96(9)
O2 Zn1 N5 76.20(9)
N2 Zn1 N5 93.23(9)
O1 Zn1 N5 89.88(8)
N1 Zn1 N5 160.02(9)
O4 Zn2 O2 93.44(9)
O4 Zn2 N3 100.13(9)
O2 Zn2 N3 125.73(9)
O4 Zn2 N4 85.84(9)
O2 Zn2 N4 117.04(9)
N3 Zn2 N4 116.19(10)
O4 Zn2 O1 170.91(8)
O2 Zn2 O1 77.50(8)
N3 Zn2 O1 84.87(9)
N4 Zn2 O1 98.83(9)
C43 O1 Zn2 132.45(19)
C43 O1 Zn1 125.45(19)
Zn2 O1 Zn1 98.35(8)
C14 O2 Zn2 124.82(18)
C14 O2 Zn1 119.04(18)
Zn2 O2 Zn1 105.97(9)
C1 O3 Zn1 125.48(19)
C30 O4 Zn2 124.83(19)
C50 O5 C9 103.6(2)
C4 O6 C62 104.4(3)
C40 O7 C8 104.9(2)
C38 O8 C53 104.5(3)
C10 O9 C22 104.3(2)
C6 O10 C23 103.9(2)
C27 O11 C49 105.1(2)
C2 O12 C33 104.6(2)
C8 N1 C25 104.5(3)
C8 N1 Zn1 115.9(2)
C25 N1 Zn1 135.5(2)
C10 N2 C42 105.2(2)
C10 N2 Zn1 125.8(2)
C42 N2 Zn1 128.8(2)
C27 N3 C32 105.8(2)
C27 N3 Zn2 126.4(2)
C32 N3 Zn2 126.9(2)
C2 N4 C45 105.8(3)
C2 N4 Zn2 119.2(2)
C45 N4 Zn2 132.9(2)
C6 N5 C19 105.6(3)
C6 N5 Zn1 115.2(2)
C19 N5 Zn1 136.9(2)
C50 N6 C51 104.6(3)
C4 N7 C15 104.4(2)
C38 N8 C36 104.6(2)
O3 C1 C24 121.1(3)
O3 C1 C28 122.8(3)
C24 C1 C28 116.1(3)
N4 C2 O12 113.1(3)
N4 C2 C17 129.4(3)
O12 C2 C17 117.5(3)
C37 C3 C43 120.9(3)
C37 C3 C10 119.0(3)
C43 C3 C10 120.0(3)
O6 C4 N7 114.8(3)
O6 C4 C20 124.3(3)
N7 C4 C20 120.9(3)
C31 C5 C44 121.3(3)
C31 C5 H5 119.4
C44 C5 H5 119.4
N5 C6 O10 114.4(3)
N5 C6 C44 129.1(3)
O10 C6 C44 116.5(3)
C21 C7 C30 121.6(3)
C21 C7 C50 117.2(3)
C30 C7 C50 121.2(3)
N1 C8 O7 113.9(3)
N1 C8 C28 130.6(3)
O7 C8 C28 115.5(3)
C51 C9 C61 124.5(3)
C51 C9 O5 107.9(3)
C61 C9 O5 127.6(3)
N2 C10 O9 114.1(3)
N2 C10 C3 129.4(3)
O9 C10 C3 116.4(3)
C34 C11 C52 122.4(3)
C34 C11 H11 118.8
C52 C11 H11 118.8
C39 C12 C21 117.8(3)
C39 C12 C83 121.9(3)
C21 C12 C83 120.3(3)
C31 C13 C20 122.0(3)
C31 C13 H13 119.0
C20 C13 H13 119.0
O2 C14 C44 121.2(3)
O2 C14 C20 120.9(3)
C44 C14 C20 117.8(3)
N7 C15 C62 108.3(3)
N7 C15 C69 128.5(3)
C62 C15 C69 123.1(3)
C49 C16 C48 115.9(3)
C49 C16 H16 122.0
C48 C16 H16 122.0
C39 C17 C30 120.8(3)
C39 C17 C2 119.9(3)
C30 C17 C2 119.3(3)
C67 C18 C19 117.2(3)
C67 C18 H18 121.4
C19 C18 H18 121.4
C23 C19 N5 108.1(3)
C23 C19 C18 119.6(3)
N5 C19 C18 132.3(3)
C13 C20 C14 119.9(3)
C13 C20 C4 118.3(3)
C14 C20 C4 121.7(3)
C7 C21 C12 121.9(3)
C7 C21 H21 119.0
C12 C21 H21 119.0
C42 C22 O9 108.6(3)
C42 C22 C57 124.7(3)
O9 C22 C57 126.7(3)
C60 C23 C19 124.3(3)
C60 C23 O10 127.6(3)
C19 C23 O10 108.0(3)
C41 C24 C1 120.6(3)
C41 C24 C38 117.2(3)
C1 C24 C38 122.1(3)
C40 C25 C54 120.3(3)
C40 C25 N1 108.4(3)
C54 C25 N1 131.2(3)
C63 C26 C28 121.4(3)
C63 C26 H26 119.3
C28 C26 H26 119.3
N3 C27 O11 113.0(3)
N3 C27 C52 130.4(3)
O11 C27 C52 116.7(3)
C26 C28 C1 121.3(3)
C26 C28 C8 118.7(3)
C1 C28 C8 120.0(3)
C47 C29 C42 115.4(3)
C47 C29 H29 122.3
C42 C29 H29 122.3
O4 C30 C17 123.3(3)
O4 C30 C7 120.8(3)
C17 C30 C7 115.8(3)
C5 C31 C13 118.3(3)
C5 C31 C84 120.3(3)
C13 C31 C84 121.2(3)
C49 C32 C46 120.9(3)
C49 C32 N3 107.7(3)
C46 C32 N3 131.4(3)
C45 C33 O12 108.8(3)
C45 C33 C59 123.7(3)
O12 C33 C59 127.5(3)
C37 C34 C11 117.4(3)
C37 C34 C74 121.4(3)
C11 C34 C74 121.2(3)
C65 C35 C45 116.8(3)
C65 C35 H35 121.6
C45 C35 H35 121.6
N8 C36 C78 130.2(3)
N8 C36 C53 108.5(3)
C78 C36 C53 121.2(3)
C34 C37 C3 122.3(3)
C34 C37 H37 118.9
C3 C37 H37 118.9
N8 C38 O8 114.6(3)
N8 C38 C24 124.8(3)
O8 C38 C24 120.7(3)
C12 C39 C17 122.1(3)
C12 C39 H39 119.0
C17 C39 H39 119.0
O7 C40 C25 108.3(3)
O7 C40 C56 127.5(3)
C25 C40 C56 124.2(3)
C63 C41 C24 122.5(3)
C63 C41 H41 118.7
C24 C41 H41 118.7
C22 C42 C29 121.0(3)
C22 C42 N2 107.8(3)
C29 C42 N2 131.2(3)
O1 C43 C3 121.5(3)
O1 C43 C52 122.4(3)
C3 C43 C52 116.2(3)
C14 C44 C5 120.6(3)
C14 C44 C6 118.8(3)
C5 C44 C6 120.6(3)
C33 C45 C35 120.7(3)
C33 C45 N4 107.6(3)
C35 C45 N4 131.5(3)
C71 C46 C32 116.3(3)
C71 C46 H46 121.9
C32 C46 H46 121.9
C29 C47 C75 122.5(3)
C29 C47 H47 118.7
C75 C47 H47 118.7
C16 C48 C71 121.0(3)
C16 C48 H48 119.5
C71 C48 H48 119.5
C16 C49 C32 123.4(3)
C16 C49 O11 128.1(3)
C32 C49 O11 108.4(3)
N6 C50 O5 115.1(3)
N6 C50 C7 126.5(3)
O5 C50 C7 118.4(3)
C9 C51 C72 119.4(3)
C9 C51 N6 108.8(3)
C72 C51 N6 131.8(3)
C11 C52 C43 120.8(3)
C11 C52 C27 118.5(3)
C43 C52 C27 120.6(3)
C77 C53 O8 130.5(3)
C77 C53 C36 121.8(3)
O8 C53 C36 107.8(3)
C73 C54 C25 116.1(3)
C73 C54 H54 122.0
C25 C54 H54 122.0
C65 C55 C59 121.7(3)
C65 C55 H55 119.2
C59 C55 H55 119.2
C58 C56 C40 115.5(4)
C58 C56 H56 122.2
C40 C56 H56 122.2
C75 C57 C22 114.0(3)
C75 C57 H57 123.0
C22 C57 H57 123.0
C56 C58 C73 121.9(3)
C56 C58 H58 119.1
C73 C58 H58 119.1
C33 C59 C55 115.3(3)
C33 C59 H59 122.3
C55 C59 H59 122.3
C23 C60 C66 115.4(4)
C23 C60 H60 122.3
C66 C60 H60 122.3
C68 C61 C9 115.5(3)
C68 C61 H61 122.2
C9 C61 H61 122.2
C15 C62 C64 121.6(3)
C15 C62 O6 108.1(3)
C64 C62 O6 130.3(3)
C26 C63 C41 118.0(3)
C26 C63 C85 121.8(3)
C41 C63 C85 120.1(3)
C62 C64 C80 115.5(4)
C62 C64 H64 122.3
C80 C64 H64 122.3
C35 C65 C55 121.8(3)
C35 C65 H65 119.1
C55 C65 H65 119.1
C60 C66 C67 121.7(3)
C60 C66 H66 119.2
C67 C66 H66 119.2
C18 C67 C66 121.8(3)
C18 C67 H67 119.1
C66 C67 H67 119.1
C61 C68 C81 121.1(3)
C61 C68 H68 119.4
C81 C68 H68 119.4
C76 C69 C15 115.8(4)
C76 C69 H69 122.1
C15 C69 H69 122.1
C77 C70 C82 121.5(4)
C77 C70 H70 119.3
C82 C70 H70 119.3
C46 C71 C48 122.4(3)
C46 C71 H71 118.8
C48 C71 H71 118.8
C81 C72 C51 117.1(3)
C81 C72 H72 121.5
C51 C72 H72 121.5
C58 C73 C54 122.0(3)
C58 C73 H73 119.0
C54 C73 H73 119.0
C34 C74 H74A 109.5
C34 C74 H74B 109.5
H74A C74 H74B 109.5
C34 C74 H74C 109.5
H74A C74 H74C 109.5
H74B C74 H74C 109.5
C57 C75 C47 122.4(3)
C57 C75 H75 118.8
C47 C75 H75 118.8
C69 C76 C80 121.4(4)
C69 C76 H76 119.3
C80 C76 H76 119.3
C70 C77 C53 117.1(4)
C70 C77 H77 121.4
C53 C77 H77 121.4
C36 C78 C82 116.5(4)
C36 C78 H78 121.8
C82 C78 H78 121.8
C64 C80 C76 122.6(3)
C64 C80 H80 118.7
C76 C80 H80 118.7
C72 C81 C68 122.4(3)
C72 C81 H81 118.8
C68 C81 H81 118.8
C70 C82 C78 121.9(4)
C70 C82 H82 119.1
C78 C82 H82 119.1
C12 C83 H83A 109.5
C12 C83 H83B 109.5
H83A C83 H83B 109.5
C12 C83 H83C 109.5
H83A C83 H83C 109.5
H83B C83 H83C 109.5
C31 C84 H84A 109.5
C31 C84 H84B 109.5
H84A C84 H84B 109.5
C31 C84 H84C 109.5
H84A C84 H84C 109.5
H84B C84 H84C 109.5
C63 C85 H85A 109.5
C63 C85 H85B 109.5
H85A C85 H85B 109.5
C63 C85 H85C 109.5
H85A C85 H85C 109.5
H85B C85 H85C 109.5
O13 C86 C88 123.5(5)
O13 C86 C87 120.4(4)
C88 C86 C87 116.0(4)
C86 C87 H87A 109.5
C86 C87 H87B 109.5
H87A C87 H87B 109.5
C86 C87 H87C 109.5
H87A C87 H87C 109.5
H87B C87 H87C 109.5
C86 C88 H88A 109.5
C86 C88 H88B 109.5
H88A C88 H88B 109.5
C86 C88 H88C 109.5
H88A C88 H88C 109.5
H88B C88 H88C 109.5

loop_
_geom_bond_atom_site_label_1
_geom_bond_atom_site_label_2
_geom_bond_distance
Zn1 O3 1.978(2)
Zn1 O2 2.043(2)
Zn1 N2 2.062(2)
Zn1 O1 2.151(2)
Zn1 N1 2.210(3)
Zn1 N5 2.339(3)
Zn2 O4 1.981(2)
Zn2 O2 1.997(2)
Zn2 N3 2.042(2)
Zn2 N4 2.067(3)
Zn2 O1 2.112(2)
O1 C43 1.301(3)
O2 C14 1.324(3)
O3 C1 1.293(4)
O4 C30 1.292(3)
O5 C50 1.374(4)
O5 C9 1.382(4)
O6 C4 1.299(4)
O6 C62 1.409(4)
O7 C40 1.367(4)
O7 C8 1.371(4)
O8 C38 1.340(4)
O8 C53 1.385(4)
O9 C10 1.368(3)
O9 C22 1.384(4)
O10 C6 1.372(4)
O10 C23 1.383(4)
O11 C27 1.369(3)
O11 C49 1.377(4)
O12 C2 1.371(4)
O12 C33 1.380(4)
O13 C86 1.139(5)
N1 C8 1.311(4)
N1 C25 1.409(4)
N2 C10 1.300(4)
N2 C42 1.415(4)
N3 C27 1.316(4)
N3 C32 1.405(4)
N4 C2 1.314(4)
N4 C45 1.404(4)
N5 C6 1.294(4)
N5 C19 1.392(4)
N6 C50 1.292(4)
N6 C51 1.396(4)
N7 C4 1.367(4)
N7 C15 1.368(4)
N8 C38 1.332(4)
N8 C36 1.377(4)
C1 C24 1.419(4)
C1 C28 1.430(4)
C2 C17 1.445(4)
C3 C37 1.400(4)
C3 C43 1.421(4)
C3 C10 1.449(4)
C4 C20 1.460(4)
C5 C31 1.381(4)
C5 C44 1.401(4)
C5 H5 0.9500
C6 C44 1.460(4)
C7 C21 1.376(4)
C7 C30 1.434(4)
C7 C50 1.461(4)
C8 C28 1.448(4)
C9 C51 1.375(4)
C9 C61 1.380(4)
C11 C34 1.388(4)
C11 C52 1.394(4)
C11 H11 0.9500
C12 C39 1.381(4)
C12 C21 1.391(4)
C12 C83 1.517(4)
C13 C31 1.381(4)
C13 C20 1.393(4)
C13 H13 0.9500
C14 C44 1.401(4)
C14 C20 1.416(4)
C15 C62 1.378(5)
C15 C69 1.378(5)
C16 C49 1.376(4)
C16 C48 1.382(4)
C16 H16 0.9500
C17 C39 1.403(4)
C17 C30 1.421(4)
C18 C67 1.378(5)
C18 C19 1.396(4)
C18 H18 0.9500
C19 C23 1.380(5)
C21 H21 0.9500
C22 C42 1.366(4)
C22 C57 1.388(4)
C23 C60 1.374(5)
C24 C41 1.397(4)
C24 C38 1.449(4)
C25 C40 1.376(5)
C25 C54 1.397(5)
C26 C63 1.381(4)
C26 C28 1.401(4)
C26 H26 0.9500
C27 C52 1.451(4)
C29 C47 1.382(4)
C29 C42 1.395(4)
C29 H29 0.9500
C31 C84 1.512(4)
C32 C49 1.377(4)
C32 C46 1.388(4)
C33 C45 1.371(5)
C33 C59 1.388(4)
C34 C37 1.381(4)
C34 C74 1.513(4)
C35 C65 1.388(5)
C35 C45 1.391(5)
C35 H35 0.9500
C36 C78 1.379(5)
C36 C53 1.389(4)
C37 H37 0.9500
C39 H39 0.9500
C40 C56 1.378(5)
C41 C63 1.383(5)
C41 H41 0.9500
C43 C52 1.426(4)
C46 C71 1.375(4)
C46 H46 0.9500
C47 C75 1.394(5)
C47 H47 0.9500
C48 C71 1.399(4)
C48 H48 0.9500
C51 C72 1.382(5)
C53 C77 1.375(5)
C54 C73 1.393(5)
C54 H54 0.9500
C55 C65 1.390(5)
C55 C59 1.393(5)
C55 H55 0.9500
C56 C58 1.373(5)
C56 H56 0.9500
C57 C75 1.381(5)
C57 H57 0.9500
C58 C73 1.393(5)
C58 H58 0.9500
C59 H59 0.9500
C60 C66 1.387(5)
C60 H60 0.9500
C61 C68 1.372(5)
C61 H61 0.9500
C62 C64 1.379(5)
C63 C85 1.510(4)
C64 C80 1.389(5)
C64 H64 0.9500
C65 H65 0.9500
C66 C67 1.392(5)
C66 H66 0.9500
C67 H67 0.9500
C68 C81 1.387(5)
C68 H68 0.9500
C69 C76 1.375(5)
C69 H69 0.9500
C70 C77 1.368(5)
C70 C82 1.383(6)
C70 H70 0.9500
C71 H71 0.9500
C72 C81 1.378(5)
C72 H72 0.9500
C73 H73 0.9500
C74 H74A 0.9800
C74 H74B 0.9800
C74 H74C 0.9800
C75 H75 0.9500
C76 C80 1.389(5)
C76 H76 0.9500
C77 H77 0.9500
C78 C82 1.386(6)
C78 H78 0.9500
C80 H80 0.9500
C81 H81 0.9500
C82 H82 0.9500
C83 H83A 0.9800
C83 H83B 0.9800
C83 H83C 0.9800
C84 H84A 0.9800
C84 H84B 0.9800
C84 H84C 0.9800
C85 H85A 0.9800
C85 H85B 0.9800
C85 H85C 0.9800
C86 C88 1.514(6)
C86 C87 1.559(6)
C87 H87A 0.9800
C87 H87B 0.9800
C87 H87C 0.9800
C88 H88A 0.9800
C88 H88B 0.9800
C88 H88C 0.9800
